data_2019942
loop_
_publ_author_name
'Chivers, Tristram'
'Ritch, Jamie S.'

_publ_section_title
;
 A square-planar tellurium(II) complex with <i>Te</i>,<i>Te</i>'-chelating
 ligands
;
_journal_coeditor_code YP3092
_journal_issue 5
_journal_name_full 'Acta Crystallographica Section C'
_journal_page_first 407
_journal_page_last 409
_journal_paper_doi 10.1107/S2053229615007949
_journal_volume 71
_journal_year 2015
_chemical_formula_iupac 'C48 H40 N2 P4 Te5'
_chemical_formula_moiety 'C48 H40 N2 P4 Te5'
_chemical_formula_sum 'C48 H40 N2 P4 Te5'
_chemical_formula_weight 1406.70
_chemical_name_common
Bis[<i>P</i>,<i>P</i>,<i>P</i>',<i>P</i>'-tetraphenylditelluridoimidodiphosphinato-\k^2^<i>Te</i>]tellurium(II)
_chemical_name_systematic
2,2,4,4,8,8,10,10-Octaphenyl-1\l^3^,5,6\l^4^,7\l^3^,11-pentatellura-3,9-diaza-2\l^5^,4\l^5^,8\l^5^,10\l^5^-tetraphosphaspiro[5.5]undeca-1,3,7,9-tetraene
_space_group_crystal_system monoclinic
_space_group_IT_number 14
_space_group_name_Hall '-P 2ybc'
_space_group_name_H-M_alt 'P 1 21/c 1'
_symmetry_space_group_name_Hall '-P 2ybc'
_symmetry_space_group_name_H-M 'P 1 21/c 1'
_atom_sites_solution_hydrogens geom
_audit_creation_method
;
Olex2 1.2
(compiled 2015.01.26 svn.r3150 for OlexSys, GUI svn.r4998)
;
_cell_angle_alpha 90
_cell_angle_beta 113.47(3)
_cell_angle_gamma 90
_cell_formula_units_Z 2
_cell_length_a 11.021(2)
_cell_length_b 14.950(3)
_cell_length_c 15.893(3)
_cell_measurement_reflns_used 41094
_cell_measurement_temperature 173(2)
_cell_measurement_theta_max 25.03
_cell_measurement_theta_min 2.72
_cell_volume 2402.0(10)
_computing_cell_refinement
;
DENZO (Nonius, 2001)
;
_computing_data_collection
;
COLLECT (Nonius, 2001)
;
_computing_data_reduction
;
DENZO (Nonius, 2001)
;
_computing_molecular_graphics
;
OLEX2 (Dolomanov <i>et al.</i>,  2009)
;
_computing_publication_material
;
OLEX2 (Dolomanov <i>et al.</i>,  2009)
;
_computing_structure_refinement
;
SHELXL2014 (Sheldrick, 2008)
;
_computing_structure_solution
;
SHELXS97 (Sheldrick, 2008)
;
_diffrn_ambient_temperature 173.15
_diffrn_measured_fraction_theta_full 0.996
_diffrn_measured_fraction_theta_max 0.996
_diffrn_measurement_device_type 'Nonius KappaCCD'
_diffrn_measurement_method '\f and \w  scans'
_diffrn_radiation_monochromator graphite
_diffrn_radiation_type MoK\a
_diffrn_radiation_wavelength 0.71073
_diffrn_reflns_av_R_equivalents 0.0327
_diffrn_reflns_limit_h_max 13
_diffrn_reflns_limit_h_min -13
_diffrn_reflns_limit_k_max 17
_diffrn_reflns_limit_k_min -17
_diffrn_reflns_limit_l_max 18
_diffrn_reflns_limit_l_min -18
_diffrn_reflns_number 8246
_diffrn_reflns_theta_full 25.026
_diffrn_reflns_theta_max 25.026
_diffrn_reflns_theta_min 2.725
_exptl_absorpt_coefficient_mu 3.168
_exptl_absorpt_correction_T_max 0.939
_exptl_absorpt_correction_T_min 0.939
_exptl_absorpt_correction_type integration
_exptl_absorpt_process_details
;
(SCALEPACK; Otwinowski & Minor, 1997)
;
_exptl_crystal_colour red
_exptl_crystal_density_diffrn 1.945
_exptl_crystal_description block
_exptl_crystal_F_000 1324
_exptl_crystal_size_max 0.02
_exptl_crystal_size_mid 0.02
_exptl_crystal_size_min 0.02
_refine_diff_density_max 0.602
_refine_diff_density_min -0.713
_refine_ls_extinction_method none
_refine_ls_goodness_of_fit_ref 1.078
_refine_ls_hydrogen_treatment constr
_refine_ls_matrix_type full
_refine_ls_number_parameters 253
_refine_ls_number_reflns 4216
_refine_ls_number_restraints 12
_refine_ls_restrained_S_all 1.078
_refine_ls_R_factor_all 0.0583
_refine_ls_R_factor_gt 0.0342
_refine_ls_shift/su_max 0.002
_refine_ls_shift/su_mean 0.000
_refine_ls_structure_factor_coef Fsqd
_refine_ls_weighting_details 'w=1/[\s^2^(Fo^2^)+(0.0334P)^2^+3.8459P] where P=(Fo^2^+2Fc^2^)/3'
_refine_ls_weighting_scheme calc
_refine_ls_wR_factor_gt 0.0717
_refine_ls_wR_factor_ref 0.0825
_reflns_number_gt 3159
_reflns_number_total 4216
_reflns_threshold_expression I>2\s(I)
_cod_data_source_file yp3092sup1.cif
_cod_data_source_block I
_cod_original_cell_volume 2402.2(10)
_cod_database_code 2019942
_shelx_space_group_comment
;
The symmetry employed for this shelxl refinement is uniquely defined
by the following loop, which should always be used as a source of
symmetry information in preference to the above space-group names.
They are only intended as comments.
;
_shelx_estimated_absorpt_t_min 0.939
_shelx_estimated_absorpt_t_max 0.939

loop_
_space_group_symop_operation_xyz
'x, y, z'
'-x, y+1/2, -z+1/2'
'-x, -y, -z'
'x, -y-1/2, z-1/2'

loop_
_atom_site_type_symbol
_atom_site_label
_atom_site_fract_x
_atom_site_fract_y
_atom_site_fract_z
_atom_site_U_iso_or_equiv
_atom_site_adp_type
_atom_site_calc_flag
_atom_site_occupancy
_atom_site_disorder_assembly
_atom_site_disorder_group
Te Te1 1.04321(4) 0.36828(3) 0.15000(3) 0.04004(13) Uani d 1 . .
Te Te2 1.26616(4) 0.58511(3) 0.09597(3) 0.04165(13) Uani d 1 . .
Te Te3 1.0000 0.5000 0.0000 0.03290(14) Uani d 1 . .
P P1 1.05091(14) 0.48895(9) 0.25423(10) 0.0310(3) Uani d 1 . .
P P2 1.29607(13) 0.56634(9) 0.25510(9) 0.0302(3) Uani d 1 . .
N N1 1.1666(4) 0.5605(3) 0.2763(3) 0.0344(11) Uani d 1 . .
C C1 1.0619(5) 0.4377(4) 0.3609(4) 0.0324(13) Uani d 1 . .
C C2 1.1378(6) 0.4791(4) 0.4437(4) 0.0431(15) Uani d 1 . .
H H2 1.1827 0.5334 0.4439 0.052 Uiso calc 1 . .
C C3 1.1476(7) 0.4415(5) 0.5252(5) 0.0582(19) Uani d 1 . .
H H3 1.2020 0.4691 0.5814 0.070 Uiso calc 1 . .
C C4 1.0799(8) 0.3644(5) 0.5263(5) 0.062(2) Uani d 1 . .
H H4 1.0859 0.3397 0.5829 0.074 Uiso calc 1 . .
C C5 1.0031(8) 0.3234(4) 0.4444(5) 0.060(2) Uani d 1 . .
H H5 0.9566 0.2699 0.4447 0.072 Uiso calc 1 . .
C C6 0.9936(7) 0.3599(4) 0.3621(5) 0.0515(17) Uani d 1 . .
H H6 0.9401 0.3316 0.3060 0.062 Uiso calc 1 . .
C C7 0.898(2) 0.5566(13) 0.2135(9) 0.028(7) Uiso d 0.507(13) A 1
C C8 0.9012(13) 0.6397(8) 0.1819(8) 0.036(3) Uiso d 0.507(13) A 1
H H8 0.9815 0.6634 0.1823 0.044 Uiso calc 0.507(13) A 1
C C9 0.7878(12) 0.6901(9) 0.1490(8) 0.042(3) Uiso d 0.507(13) A 1
H H9 0.7900 0.7486 0.1263 0.050 Uiso calc 0.507(13) A 1
C C10 0.6738(18) 0.6578(12) 0.1483(9) 0.050(5) Uiso d 0.507(13) A 1
H H10 0.5960 0.6934 0.1259 0.059 Uiso calc 0.507(13) A 1
C C11 0.6700(13) 0.5693(9) 0.1816(9) 0.047(4) Uiso d 0.507(13) A 1
H H11 0.5898 0.5457 0.1813 0.056 Uiso calc 0.507(13) A 1
C C12 0.7852(11) 0.5183(8) 0.2144(8) 0.039(3) Uiso d 0.507(13) A 1
H H12 0.7858 0.4592 0.2366 0.046 Uiso calc 0.507(13) A 1
C C7A 0.897(2) 0.5446(15) 0.2063(10) 0.026(7) Uiso d 0.493(13) A 2
C C8A 0.8894(14) 0.6383(9) 0.2152(9) 0.044(4) Uiso d 0.493(13) A 2
H H8A 0.9684 0.6718 0.2447 0.052 Uiso calc 0.493(13) A 2
C C9A 0.7678(15) 0.6824(10) 0.1812(9) 0.050(4) Uiso d 0.493(13) A 2
H H9A 0.7643 0.7454 0.1872 0.060 Uiso calc 0.493(13) A 2
C C10A 0.6512(16) 0.6335(11) 0.1383(9) 0.037(4) Uiso d 0.493(13) A 2
H H10A 0.5681 0.6631 0.1165 0.044 Uiso calc 0.493(13) A 2
C C11A 0.6563(12) 0.5465(8) 0.1282(8) 0.040(3) Uiso d 0.493(13) A 2
H H11A 0.5770 0.5138 0.0972 0.048 Uiso calc 0.493(13) A 2
C C12A 0.7759(11) 0.5025(8) 0.1621(8) 0.035(3) Uiso d 0.493(13) A 2
H H12A 0.7754 0.4394 0.1549 0.042 Uiso calc 0.493(13) A 2
C C13 1.3903(19) 0.6627(12) 0.3096(12) 0.025(6) Uiso d 0.47(4) B 1
C C14 1.5141(16) 0.6797(11) 0.3150(16) 0.043(5) Uiso d 0.47(4) B 1
H H14 1.5523 0.6401 0.2857 0.051 Uiso calc 0.47(4) B 1
C C15 1.5863(16) 0.7525(10) 0.3617(15) 0.042(5) Uiso d 0.47(4) B 1
H H15 1.6723 0.7626 0.3632 0.051 Uiso calc 0.47(4) B 1
C C16 1.5365(19) 0.8087(11) 0.4047(10) 0.033(5) Uiso d 0.47(4) B 1
H H16 1.5892 0.8571 0.4386 0.040 Uiso calc 0.47(4) B 1
C C17 1.412(2) 0.7985(10) 0.4014(10) 0.035(4) Uiso d 0.47(4) B 1
H H17 1.3763 0.8393 0.4314 0.042 Uiso calc 0.47(4) B 1
C C18 1.336(2) 0.7235(16) 0.3506(15) 0.042(7) Uiso d 0.47(4) B 1
H H18 1.2477 0.7155 0.3452 0.050 Uiso calc 0.47(4) B 1
C C13A 1.3736(17) 0.6690(12) 0.3191(12) 0.027(5) Uiso d 0.53(4) B 2
C C14A 1.5115(14) 0.6797(10) 0.3414(13) 0.038(4) Uiso d 0.53(4) B 2
H H14A 1.5595 0.6363 0.3234 0.046 Uiso calc 0.53(4) B 2
C C15A 1.5741(15) 0.7563(10) 0.3906(13) 0.042(4) Uiso d 0.53(4) B 2
H H15A 1.6660 0.7654 0.4072 0.051 Uiso calc 0.53(4) B 2
C C16A 1.499(2) 0.8196(10) 0.4153(10) 0.037(4) Uiso d 0.53(4) B 2
H H16A 1.5396 0.8723 0.4475 0.045 Uiso calc 0.53(4) B 2
C C17A 1.365(2) 0.8045(9) 0.3923(9) 0.038(4) Uiso d 0.53(4) B 2
H H17A 1.3135 0.8470 0.4085 0.046 Uiso calc 0.53(4) B 2
C C18A 1.308(2) 0.7299(11) 0.3472(12) 0.031(5) Uiso d 0.53(4) B 2
H H18A 1.2173 0.7194 0.3344 0.037 Uiso calc 0.53(4) B 2
C C19 1.4013(15) 0.4821(11) 0.3088(12) 0.028(6) Uiso d 0.478(19) B 1
C C20 1.4711(12) 0.4284(8) 0.2699(8) 0.026(3) Uiso d 0.478(19) B 1
H H20 1.4557 0.4380 0.2073 0.031 Uiso calc 0.478(19) B 1
C C21 1.5617(14) 0.3617(9) 0.3181(9) 0.037(4) Uiso d 0.478(19) B 1
H H21 1.6077 0.3277 0.2897 0.044 Uiso calc 0.478(19) B 1
C C22 1.5817(15) 0.3474(10) 0.4103(11) 0.037(5) Uiso d 0.478(19) B 1
H H22 1.6396 0.3009 0.4440 0.044 Uiso calc 0.478(19) B 1
C C23 1.5227(14) 0.3964(11) 0.4504(13) 0.054(4) Uiso d 0.478(19) B 1
H H23 1.5422 0.3870 0.5136 0.065 Uiso calc 0.478(19) B 1
C C24 1.4321(12) 0.4618(10) 0.4031(10) 0.038(4) Uiso d 0.478(19) B 1
H H24 1.3887 0.4943 0.4344 0.046 Uiso calc 0.478(19) B 1
C C19A 1.4201(15) 0.4712(9) 0.3069(10) 0.026(5) Uiso d 0.522(19) B 2
C C20A 1.5171(14) 0.4543(9) 0.2756(8) 0.042(3) Uiso d 0.522(19) B 2
H H20A 1.5204 0.4853 0.2244 0.051 Uiso calc 0.522(19) B 2
C C21A 1.6107(15) 0.3895(9) 0.3224(8) 0.046(4) Uiso d 0.522(19) B 2
H H21A 1.6786 0.3754 0.3020 0.055 Uiso calc 0.522(19) B 2
C C22A 1.6070(15) 0.3472(9) 0.3946(9) 0.036(4) Uiso d 0.522(19) B 2
H H22A 1.6743 0.3052 0.4263 0.044 Uiso calc 0.522(19) B 2
C C23A 1.5020(14) 0.3639(10) 0.4264(10) 0.046(4) Uiso d 0.522(19) B 2
H H23A 1.4973 0.3316 0.4765 0.055 Uiso calc 0.522(19) B 2
C C24A 1.4088(13) 0.4290(9) 0.3805(9) 0.041(3) Uiso d 0.522(19) B 2
H H24A 1.3396 0.4439 0.3994 0.049 Uiso calc 0.522(19) B 2

loop_
_atom_site_aniso_label
_atom_site_aniso_U_11
_atom_site_aniso_U_22
_atom_site_aniso_U_33
_atom_site_aniso_U_12
_atom_site_aniso_U_13
_atom_site_aniso_U_23
Te1 0.0506(3) 0.0344(2) 0.0348(2) 0.00087(18) 0.01672(19) -0.00028(17)
Te2 0.0320(2) 0.0580(3) 0.0303(2) -0.00880(18) 0.00750(17) 0.00862(18)
Te3 0.0310(3) 0.0380(3) 0.0280(3) 0.0006(2) 0.0099(2) -0.0024(2)
P1 0.0284(8) 0.0322(8) 0.0328(8) -0.0008(6) 0.0126(6) 0.0018(6)
P2 0.0248(7) 0.0330(8) 0.0279(7) -0.0034(6) 0.0053(6) 0.0040(6)
N1 0.030(2) 0.036(3) 0.037(3) -0.005(2) 0.013(2) -0.001(2)
C1 0.028(3) 0.035(3) 0.033(3) 0.004(2) 0.012(2) 0.007(3)
C2 0.038(3) 0.058(4) 0.034(3) 0.004(3) 0.015(3) 0.004(3)
C3 0.055(4) 0.082(5) 0.036(4) 0.013(4) 0.017(3) 0.011(4)
C4 0.077(5) 0.069(5) 0.052(5) 0.027(4) 0.038(4) 0.025(4)
C5 0.094(6) 0.037(4) 0.070(5) 0.005(4) 0.054(5) 0.018(4)
C6 0.065(4) 0.038(4) 0.054(4) -0.005(3) 0.026(4) 0.004(3)

loop_
_atom_type_symbol
_atom_type_description
_atom_type_scat_dispersion_real
_atom_type_scat_dispersion_imag
_atom_type_scat_source
C C 0.0033 0.0016 'International Tables Vol C Tables 4.2.6.8 and 6.1.1.4'
H H 0.0000 0.0000 'International Tables Vol C Tables 4.2.6.8 and 6.1.1.4'
N N 0.0061 0.0033 'International Tables Vol C Tables 4.2.6.8 and 6.1.1.4'
P P 0.1023 0.0942 'International Tables Vol C Tables 4.2.6.8 and 6.1.1.4'
Te Te -0.5308 1.6751 'International Tables Vol C Tables 4.2.6.8 and 6.1.1.4'

loop_
_geom_angle_atom_site_label_1
_geom_angle_atom_site_label_2
_geom_angle_atom_site_label_3
_geom_angle_site_symmetry_1
_geom_angle_site_symmetry_3
_geom_angle
P1 Te1 Te3 . . 90.34(4)
P2 Te2 Te3 . . 100.37(4)
Te1 Te3 Te1 . 3_765 180.0
Te1 Te3 Te2 . . 93.51(3)
Te1 Te3 Te2 . 3_765 86.49(3)
Te1 Te3 Te2 3_765 . 86.49(3)
Te1 Te3 Te2 3_765 3_765 93.51(3)
Te2 Te3 Te2 . 3_765 180.0
N1 P1 Te1 . . 117.19(18)
N1 P1 C1 . . 109.1(3)
N1 P1 C7 . . 104.3(6)
N1 P1 C7A . . 109.0(7)
C1 P1 Te1 . . 107.11(19)
C1 P1 C7 . . 105.7(5)
C7 P1 Te1 . . 112.9(4)
C7A P1 Te1 . . 106.8(6)
C7A P1 C1 . . 107.3(5)
N1 P2 Te2 . . 117.66(18)
N1 P2 C13 . . 109.8(7)
N1 P2 C13A . . 100.7(7)
N1 P2 C19 . . 110.1(6)
N1 P2 C19A . . 114.4(5)
C13 P2 Te2 . . 102.9(6)
C13A P2 Te2 . . 108.5(5)
C13A P2 C19A . . 106.6(6)
C19 P2 Te2 . . 113.1(7)
C19 P2 C13 . . 101.9(7)
C19A P2 Te2 . . 108.1(5)
P1 N1 P2 . . 134.1(3)
C2 C1 P1 . . 119.0(4)
C6 C1 P1 . . 122.0(5)
C6 C1 C2 . . 118.9(5)
C1 C2 H2 . . 120.0
C3 C2 C1 . . 120.0(6)
C3 C2 H2 . . 120.0
C2 C3 H3 . . 119.5
C2 C3 C4 . . 120.9(7)
C4 C3 H3 . . 119.5
C3 C4 H4 . . 120.3
C3 C4 C5 . . 119.5(6)
C5 C4 H4 . . 120.3
C4 C5 H5 . . 119.9
C4 C5 C6 . . 120.1(7)
C6 C5 H5 . . 119.9
C1 C6 H6 . . 119.8
C5 C6 C1 . . 120.5(6)
C5 C6 H6 . . 119.8
C8 C7 P1 . . 118.9(15)
C8 C7 C12 . . 123.1(18)
C12 C7 P1 . . 118.1(13)
C7 C8 H8 . . 120.2
C7 C8 C9 . . 119.7(15)
C9 C8 H8 . . 120.2
C8 C9 H9 . . 119.5
C10 C9 C8 . . 120.9(14)
C10 C9 H9 . . 119.5
C9 C10 H10 . . 120.2
C9 C10 C11 . . 119.6(15)
C11 C10 H10 . . 120.2
C10 C11 H11 . . 120.4
C12 C11 C10 . . 119.3(13)
C12 C11 H11 . . 120.4
C7 C12 C11 . . 117.5(13)
C7 C12 H12 . . 121.3
C11 C12 H12 . . 121.3
C8A C7A P1 . . 120.6(15)
C12A C7A P1 . . 124.7(15)
C12A C7A C8A . . 114.6(17)
C7A C8A H8A . . 119.5
C9A C8A C7A . . 121.1(15)
C9A C8A H8A . . 119.5
C8A C9A H9A . . 120.1
C8A C9A C10A . . 119.8(13)
C10A C9A H9A . . 120.1
C9A C10A H10A . . 120.0
C11A C10A C9A . . 120.1(14)
C11A C10A H10A . . 120.0
C10A C11A H11A . . 119.8
C10A C11A C12A . . 120.4(13)
C12A C11A H11A . . 119.8
C7A C12A H12A . . 118.0
C11A C12A C7A . . 124.0(13)
C11A C12A H12A . . 118.0
C14 C13 P2 . . 123.9(14)
C14 C13 C18 . . 117.3(17)
C18 C13 P2 . . 118.7(15)
C13 C14 H14 . . 118.9
C13 C14 C15 . . 122.3(17)
C15 C14 H14 . . 118.9
C14 C15 H15 . . 119.8
C16 C15 C14 . . 120.4(15)
C16 C15 H15 . . 119.8
C15 C16 H16 . . 119.2
C15 C16 C17 . . 121.7(15)
C17 C16 H16 . . 119.2
C16 C17 H17 . . 121.3
C16 C17 C18 . . 117.4(16)
C18 C17 H17 . . 121.3
C13 C18 C17 . . 120.8(18)
C13 C18 H18 . . 119.6
C17 C18 H18 . . 119.6
C14A C13A P2 . . 116.3(13)
C18A C13A P2 . . 123.5(13)
C18A C13A C14A . . 120.2(17)
C13A C14A H14A . . 121.0
C15A C14A C13A . . 118.0(14)
C15A C14A H14A . . 121.0
C14A C15A H15A . . 120.4
C14A C15A C16A . . 119.3(13)
C16A C15A H15A . . 120.4
C15A C16A H16A . . 120.1
C17A C16A C15A . . 119.9(13)
C17A C16A H16A . . 120.1
C16A C17A H17A . . 120.2
C18A C17A C16A . . 119.6(15)
C18A C17A H17A . . 120.2
C13A C18A H18A . . 118.5
C17A C18A C13A . . 123.0(17)
C17A C18A H18A . . 118.5
C20 C19 P2 . . 125.7(13)
C20 C19 C24 . . 113.2(15)
C24 C19 P2 . . 121.0(14)
C19 C20 H20 . . 118.1
C21 C20 C19 . . 123.9(12)
C21 C20 H20 . . 118.1
C20 C21 H21 . . 121.3
C20 C21 C22 . . 117.4(12)
C22 C21 H21 . . 121.3
C21 C22 H22 . . 119.3
C23 C22 C21 . . 121.4(15)
C23 C22 H22 . . 119.3
C22 C23 H23 . . 119.2
C22 C23 C24 . . 121.6(16)
C24 C23 H23 . . 119.2
C19 C24 H24 . . 118.8
C23 C24 C19 . . 122.5(15)
C23 C24 H24 . . 118.8
C20A C19A P2 . . 120.4(12)
C20A C19A C24A . . 124.9(15)
C24A C19A P2 . . 114.5(12)
C19A C20A H20A . . 121.6
C19A C20A C21A . . 116.9(13)
C21A C20A H20A . . 121.6
C20A C21A H21A . . 119.3
C22A C21A C20A . . 121.5(14)
C22A C21A H21A . . 119.3
C21A C22A H22A . . 119.3
C21A C22A C23A . . 121.5(13)
C23A C22A H22A . . 119.3
C22A C23A H23A . . 121.3
C24A C23A C22A . . 117.3(12)
C24A C23A H23A . . 121.3
C19A C24A C23A . . 117.9(13)
C19A C24A H24A . . 121.1
C23A C24A H24A . . 121.1

loop_
_geom_bond_atom_site_label_1
_geom_bond_atom_site_label_2
_geom_bond_site_symmetry_2
_geom_bond_distance
Te1 Te3 . 2.9806(6)
Te1 P1 . 2.4278(16)
Te2 Te3 . 2.9978(9)
Te2 P2 . 2.4331(15)
Te3 Te1 3_765 2.9806(6)
Te3 Te2 3_765 2.9979(9)
P1 N1 . 1.593(5)
P1 C1 . 1.820(6)
P1 C7 . 1.85(2)
P1 C7A . 1.77(2)
P2 N1 . 1.594(5)
P2 C13 . 1.786(18)
P2 C13A . 1.851(17)
P2 C19 . 1.695(19)
P2 C19A . 1.917(17)
C1 C2 . 1.392(8)
C1 C6 . 1.390(8)
C2 H2 . 0.9500
C2 C3 . 1.376(9)
C3 H3 . 0.9500
C3 C4 . 1.377(10)
C4 H4 . 0.9500
C4 C5 . 1.382(10)
C5 H5 . 0.9500
C5 C6 . 1.383(9)
C6 H6 . 0.9500
C7 C8 . 1.35(2)
C7 C12 . 1.38(2)
C8 H8 . 0.9500
C8 C9 . 1.372(17)
C9 H9 . 0.9500
C9 C10 . 1.34(2)
C10 H10 . 0.9500
C10 C11 . 1.43(2)
C11 H11 . 0.9500
C11 C12 . 1.393(17)
C12 H12 . 0.9500
C7A C8A . 1.41(3)
C7A C12A . 1.39(2)
C8A H8A . 0.9500
C8A C9A . 1.40(2)
C9A H9A . 0.9500
C9A C10A . 1.40(2)
C10A H10A . 0.9500
C10A C11A . 1.31(2)
C11A H11A . 0.9500
C11A C12A . 1.376(16)
C12A H12A . 0.9500
C13 C14 . 1.36(2)
C13 C18 . 1.39(3)
C14 H14 . 0.9500
C14 C15 . 1.38(2)
C15 H15 . 0.9500
C15 C16 . 1.33(2)
C16 H16 . 0.9500
C16 C17 . 1.36(2)
C17 H17 . 0.9500
C17 C18 . 1.44(3)
C18 H18 . 0.9500
C13A C14A . 1.43(2)
C13A C18A . 1.34(3)
C14A H14A . 0.9500
C14A C15A . 1.40(2)
C15A H15A . 0.9500
C15A C16A . 1.41(2)
C16A H16A . 0.9500
C16A C17A . 1.39(2)
C17A H17A . 0.9500
C17A C18A . 1.34(2)
C18A H18A . 0.9500
C19 C20 . 1.41(2)
C19 C24 . 1.43(2)
C20 H20 . 0.9500
C20 C21 . 1.402(16)
C21 H21 . 0.9500
C21 C22 . 1.41(2)
C22 H22 . 0.9500
C22 C23 . 1.30(2)
C23 H23 . 0.9500
C23 C24 . 1.39(2)
C24 H24 . 0.9500
C19A C20A . 1.37(2)
C19A C24A . 1.38(2)
C20A H20A . 0.9500
C20A C21A . 1.394(17)
C21A H21A . 0.9500
C21A C22A . 1.33(2)
C22A H22A . 0.9500
C22A C23A . 1.46(2)
C23A H23A . 0.9500
C23A C24A . 1.392(18)
C24A H24A . 0.9500

loop_
_geom_torsion_atom_site_label_1
_geom_torsion_atom_site_label_2
_geom_torsion_atom_site_label_3
_geom_torsion_atom_site_label_4
_geom_torsion
Te1 P1 N1 P2 -9.3(5)
Te1 P1 C1 C2 144.2(4)
Te1 P1 C1 C6 -37.9(5)
Te1 P1 C7 C8 -107.5(7)
Te1 P1 C7 C12 70.5(8)
Te1 P1 C7A C8A -144.4(7)
Te1 P1 C7A C12A 38.9(10)
Te2 P2 N1 P1 67.9(4)
Te2 P2 C13 C14 -63.3(17)
Te2 P2 C13 C18 118.0(15)
Te2 P2 C13A C14A -76.0(12)
Te2 P2 C13A C18A 106.4(15)
Te2 P2 C19 C20 2.3(9)
Te2 P2 C19 C24 179.3(7)
P1 C1 C2 C3 -179.9(5)
P1 C1 C6 C5 -179.2(5)
P1 C7 C8 C9 178.2(8)
P1 C7 C12 C11 -178.6(8)
P1 C7A C8A C9A -177.1(9)
P1 C7A C12A C11A 177.4(9)
P2 C13 C14 C15 -176.6(13)
P2 C13 C18 C17 175.2(14)
P2 C13A C14A C15A -179.4(11)
P2 C13A C18A C17A -179.0(13)
P2 C19 C20 C21 177.1(9)
P2 C19 C24 C23 -176.7(9)
P2 C19A C20A C21A 174.3(7)
P2 C19A C24A C23A -175.1(8)
N1 P1 C1 C2 16.4(5)
N1 P1 C1 C6 -165.6(5)
N1 P1 C7 C8 20.8(7)
N1 P1 C7 C12 -161.2(7)
N1 P1 C7A C8A -16.9(8)
N1 P1 C7A C12A 166.4(8)
N1 P2 C13 C14 170.6(15)
N1 P2 C13 C18 -8.0(17)
N1 P2 C13A C14A 159.8(11)
N1 P2 C13A C18A -17.7(15)
N1 P2 C19 C20 136.2(8)
N1 P2 C19 C24 -46.8(9)
C1 P1 N1 P2 112.5(4)
C1 P1 C7 C8 135.7(6)
C1 P1 C7 C12 -46.3(8)
C1 P1 C7A C8A 101.1(8)
C1 P1 C7A C12A -75.7(10)
C1 C2 C3 C4 -2.1(10)
C2 C1 C6 C5 -1.3(9)
C2 C3 C4 C5 1.3(11)
C3 C4 C5 C6 -0.5(11)
C4 C5 C6 C1 0.5(11)
C6 C1 C2 C3 2.1(9)
C7 P1 N1 P2 -134.9(5)
C7 P1 C1 C2 -95.2(7)
C7 P1 C1 C6 82.8(8)
C7 C8 C9 C10 0.4(6)
C8 C7 C12 C11 -0.7(11)
C8 C9 C10 C11 -0.6(11)
C9 C10 C11 C12 0.2(14)
C10 C11 C12 C7 0.4(13)
C12 C7 C8 C9 0.3(6)
C7A P1 N1 P2 -130.7(6)
C7A P1 C1 C2 -101.4(9)
C7A P1 C1 C6 76.5(9)
C7A C8A C9A C10A 0.5(5)
C8A C7A C12A C11A 0.5(11)
C8A C9A C10A C11A -1.5(11)
C9A C10A C11A C12A 2.0(14)
C10A C11A C12A C7A -1.6(14)
C12A C7A C8A C9A 0.0(5)
C13 P2 N1 P1 -175.0(7)
C13 P2 C19 C20 -107.4(11)
C13 P2 C19 C24 69.6(11)
C13 C14 C15 C16 1(3)
C14 C13 C18 C17 -4(3)
C14 C15 C16 C17 -3(2)
C15 C16 C17 C18 1(2)
C16 C17 C18 C13 2(3)
C18 C13 C14 C15 2(3)
C13A P2 N1 P1 -174.5(6)
C13A C14A C15A C16A -1(2)
C14A C13A C18A C17A 4(2)
C14A C15A C16A C17A 1(2)
C15A C16A C17A C18A 0(2)
C16A C17A C18A C13A -3(2)
C18A C13A C14A C15A -2(2)
C19 P2 N1 P1 -63.6(7)
C19 P2 C13 C14 54.0(18)
C19 P2 C13 C18 -124.7(16)
C19 C20 C21 C22 1.0(5)
C20 C19 C24 C23 0.7(11)
C20 C21 C22 C23 -2.7(12)
C21 C22 C23 C24 3.5(16)
C22 C23 C24 C19 -2.4(15)
C24 C19 C20 C21 -0.1(5)
C19A P2 N1 P1 -60.7(6)
C19A P2 C13A C14A 40.1(14)
C19A P2 C13A C18A -137.4(14)
C19A C20A C21A C22A -1.0(5)
C20A C19A C24A C23A -0.5(11)
C20A C21A C22A C23A 2.5(11)
C21A C22A C23A C24A -2.9(13)
C22A C23A C24A C19A 1.8(12)
C24A C19A C20A C21A 0.0(5)

_cod_database_fobs_code 2019942
